data_7124473
loop_
_publ_author_name
'Ramos, Alberto'
'Anti\~nolo, Antonio'
'Carrillo-Hermosilla, Fernando'
'Fern\'andez-Gal\'an, Rafael'
'Rodr\'iguez-Di\'eguez, Antonio'
'Garc\'ia-Viv\'o, Daniel'

_publ_section_title
;
 Carbodiimides as catalysts for the reduction of CO<sub>2</sub> with
 boranes.
;
_journal_issue 37
_journal_name_full 'Chemical communications (Cambridge, England)'
_journal_page_first 4700
_journal_page_last 4703
_journal_paper_doi 10.1039/c8cc02139b
_journal_volume 54
_journal_year 2018
_chemical_formula_sum 'C16 H29 B N2 O2'
_chemical_formula_weight 292.22
_space_group_crystal_system triclinic
_space_group_IT_number 2
_space_group_name_Hall '-P 1'
_space_group_name_H-M_alt 'P -1'
_symmetry_space_group_name_Hall '-P 1'
_symmetry_space_group_name_H-M 'P -1'
_atom_sites_solution_hydrogens geom
_audit_creation_method SHELXL-2014
_audit_update_record
;
2018-03-13 deposited with the CCDC.
2018-04-13 downloaded from the CCDC.
;
_cell_angle_alpha 89.223(3)
_cell_angle_beta 86.315(3)
_cell_angle_gamma 81.499(3)
_cell_formula_units_Z 4
_cell_length_a 11.490(2)
_cell_length_b 12.061(3)
_cell_length_c 12.206(3)
_cell_measurement_reflns_used 5167
_cell_measurement_temperature 100(2)
_cell_measurement_theta_max 26.41
_cell_measurement_theta_min 2.37
_cell_volume 1669.5(7)
_computing_cell_refinement 'Bruker Apex II'
_computing_data_collection 'Bruker ApexII'
_computing_data_reduction 'Bruker Apex II'
_computing_publication_material 'SHELXL-2014 (Sheldrick, 2014)'
_computing_structure_refinement 'SHELXL-2014 (Sheldrick, 2014)'
_computing_structure_solution 'SHELXL-2014 (Sheldrick, 2014)'
_diffrn_ambient_temperature 100(2)
_diffrn_measured_fraction_theta_full 0.999
_diffrn_measured_fraction_theta_max 0.996
_diffrn_measurement_device_type 'Bruker D8 Venture'
_diffrn_measurement_method 'Phi and Omega Scans'
_diffrn_radiation_type MoK\a
_diffrn_radiation_wavelength 0.71069
_diffrn_reflns_av_R_equivalents 0.0964
_diffrn_reflns_av_unetI/netI 0.0727
_diffrn_reflns_Laue_measured_fraction_full 0.999
_diffrn_reflns_Laue_measured_fraction_max 0.996
_diffrn_reflns_limit_h_max 13
_diffrn_reflns_limit_h_min -14
_diffrn_reflns_limit_k_max 15
_diffrn_reflns_limit_k_min -15
_diffrn_reflns_limit_l_max 15
_diffrn_reflns_limit_l_min -15
_diffrn_reflns_number 29204
_diffrn_reflns_point_group_measured_fraction_full 0.999
_diffrn_reflns_point_group_measured_fraction_max 0.996
_diffrn_reflns_theta_full 25.240
_diffrn_reflns_theta_max 26.449
_diffrn_reflns_theta_min 2.288
_diffrn_source 'fine-focus sealed tube'
_exptl_absorpt_coefficient_mu 0.075
_exptl_absorpt_correction_T_max 0.745
_exptl_absorpt_correction_T_min 0.713
_exptl_absorpt_correction_type empirical
_exptl_absorpt_process_details 'Bruker SADABS (Bruker, 1999)'
_exptl_crystal_colour white
_exptl_crystal_density_diffrn 1.163
_exptl_crystal_description Prismatic
_exptl_crystal_F_000 640
_exptl_crystal_size_max 0.25
_exptl_crystal_size_mid 0.21
_exptl_crystal_size_min 0.18
_refine_diff_density_max 0.263
_refine_diff_density_min -0.303
_refine_diff_density_rms 0.056
_refine_ls_extinction_method none
_refine_ls_goodness_of_fit_ref 1.040
_refine_ls_hydrogen_treatment constr
_refine_ls_matrix_type full
_refine_ls_number_parameters 387
_refine_ls_number_reflns 6870
_refine_ls_number_restraints 0
_refine_ls_restrained_S_all 1.040
_refine_ls_R_factor_all 0.0998
_refine_ls_R_factor_gt 0.0541
_refine_ls_shift/su_max 0.000
_refine_ls_shift/su_mean 0.000
_refine_ls_structure_factor_coef Fsqd
_refine_ls_weighting_details 'w=1/[\s^2^(Fo^2^)+(0.0483P)^2^+0.4392P] where P=(Fo^2^+2Fc^2^)/3'
_refine_ls_weighting_scheme calc
_refine_ls_wR_factor_gt 0.1044
_refine_ls_wR_factor_ref 0.1208
_reflns_Friedel_coverage 0.000
_reflns_number_gt 4577
_reflns_number_total 6870
_reflns_threshold_expression 'I > 2\s(I)'
_cod_data_source_file c8cc02139b2.cif
_cod_data_source_block Compound3
_cod_depositor_comments
;
The following automatic conversions were performed:

'_exptl_absorpt_correction_type' value 'Empirical' changed to
'empirical' according to
/home/data/users/saulius/crontab/automatic-downloads/current/RSC/lib/dictionaries/cif_core.dic
dictionary named 'cif_core.dic' version 2.4.2 from 2011-04-26.

Automatic conversion script
Id: cif_fix_values 5376 2017-05-30 11:51:03Z andrius 
;
_cod_original_cell_volume 1669.4(6)
_cod_database_code 7124473
_shelx_space_group_comment
;
The symmetry employed for this shelxl refinement is uniquely defined
by the following loop, which should always be used as a source of
symmetry information in preference to the above space-group names.
They are only intended as comments.
;
_shelxl_version_number 2014-3

loop_
_space_group_symop_operation_xyz
'x, y, z'
'-x, -y, -z'

loop_
_atom_site_label
_atom_site_type_symbol
_atom_site_fract_x
_atom_site_fract_y
_atom_site_fract_z
_atom_site_U_iso_or_equiv
_atom_site_adp_type
_atom_site_occupancy
_atom_site_site_symmetry_order
_atom_site_calc_flag
_atom_site_refinement_flags_posn
_atom_site_refinement_flags_adp
C1 C 1.19118(16) 0.28522(16) 0.83473(15) 0.0131(4) Uani 1 1 d . .
H1 H 1.1792 0.3158 0.9048 0.016 Uiso 1 1 calc R U
C2 C 1.24350(17) 0.31830(16) 0.64406(15) 0.0137(4) Uani 1 1 d . .
C3 C 1.20623(17) 0.10937(16) 0.92949(15) 0.0148(4) Uani 1 1 d . .
H3 H 1.1909 0.0347 0.9095 0.018 Uiso 1 1 calc R U
C4 C 1.32748(18) 0.09444(18) 0.97493(17) 0.0209(5) Uani 1 1 d . .
H4A H 1.3851 0.0606 0.9202 0.031 Uiso 1 1 calc R U
H4B H 1.3278 0.0470 1.0387 0.031 Uiso 1 1 calc R U
H4C H 1.3463 0.1662 0.9946 0.031 Uiso 1 1 calc R U
C5 C 1.10848(18) 0.15617(18) 1.01334(16) 0.0210(5) Uani 1 1 d . .
H5A H 1.1263 0.2247 1.0428 0.032 Uiso 1 1 calc R U
H5B H 1.1022 0.1027 1.0716 0.032 Uiso 1 1 calc R U
H5C H 1.0351 0.1707 0.9786 0.032 Uiso 1 1 calc R U
C6 C 1.16247(17) 0.48039(16) 0.76452(16) 0.0150(4) Uani 1 1 d . .
H6 H 1.1379 0.5143 0.6947 0.018 Uiso 1 1 calc R U
C7 C 1.27115(18) 0.52856(17) 0.79377(17) 0.0211(5) Uani 1 1 d . .
H7A H 1.2963 0.4982 0.8629 0.032 Uiso 1 1 calc R U
H7B H 1.2527 0.6087 0.7991 0.032 Uiso 1 1 calc R U
H7C H 1.3332 0.5093 0.7378 0.032 Uiso 1 1 calc R U
C8 C 1.06026(19) 0.50930(18) 0.84945(18) 0.0264(5) Uani 1 1 d . .
H8A H 0.9978 0.4680 0.8344 0.040 Uiso 1 1 calc R U
H8B H 1.0320 0.5882 0.8463 0.040 Uiso 1 1 calc R U
H8C H 1.0864 0.4900 0.9213 0.040 Uiso 1 1 calc R U
C9 C 1.30272(17) 0.00509(16) 0.68446(16) 0.0148(4) Uani 1 1 d . .
H9 H 1.3793 0.0080 0.7144 0.018 Uiso 1 1 calc R U
C10 C 1.32095(17) -0.00754(17) 0.55814(16) 0.0175(4) Uani 1 1 d . .
H10A H 1.3644 0.0507 0.5293 0.021 Uiso 1 1 calc R U
H10B H 1.3688 -0.0792 0.5415 0.021 Uiso 1 1 calc R U
C11 C 1.20623(17) -0.00043(17) 0.49933(16) 0.0175(4) Uani 1 1 d . .
H11A H 1.1758 -0.0709 0.5097 0.021 Uiso 1 1 calc R U
H11B H 1.2241 0.0087 0.4213 0.021 Uiso 1 1 calc R U
C12 C 1.10881(17) 0.09550(16) 0.53803(15) 0.0157(4) Uani 1 1 d . .
H12A H 1.1264 0.1647 0.5040 0.019 Uiso 1 1 calc R U
H12B H 1.0346 0.0808 0.5120 0.019 Uiso 1 1 calc R U
C13 C 1.09313(16) 0.11267(16) 0.66322(15) 0.0132(4) Uani 1 1 d . .
H13 H 1.0408 0.1834 0.6778 0.016 Uiso 1 1 calc R U
C14 C 1.04026(17) 0.01824(16) 0.72675(16) 0.0162(4) Uani 1 1 d . .
H14A H 1.0244 0.0405 0.8029 0.019 Uiso 1 1 calc R U
H14B H 0.9654 0.0107 0.6973 0.019 Uiso 1 1 calc R U
C15 C 1.11834(17) -0.09693(16) 0.72266(17) 0.0184(5) Uani 1 1 d . .
H15A H 1.1104 -0.1315 0.6527 0.022 Uiso 1 1 calc R U
H15B H 1.0887 -0.1440 0.7798 0.022 Uiso 1 1 calc R U
C16 C 1.25021(17) -0.09551(16) 0.73681(16) 0.0163(4) Uani 1 1 d . .
H16A H 1.2941 -0.1639 0.7056 0.020 Uiso 1 1 calc R U
H16B H 1.2624 -0.0967 0.8147 0.020 Uiso 1 1 calc R U
C17 C 0.72247(16) 0.51557(16) 0.67861(15) 0.0130(4) Uani 1 1 d . .
H17 H 0.7247 0.5461 0.6083 0.016 Uiso 1 1 calc R U
C18 C 0.73785(16) 0.55207(16) 0.86913(15) 0.0133(4) Uani 1 1 d . .
C19 C 0.80185(18) 0.34227(16) 0.59179(15) 0.0183(5) Uani 1 1 d . .
H19 H 0.8239 0.2646 0.6159 0.022 Uiso 1 1 calc R U
C20 C 0.91411(18) 0.38478(18) 0.54875(17) 0.0239(5) Uani 1 1 d . .
H20A H 0.8949 0.4591 0.5195 0.036 Uiso 1 1 calc R U
H20B H 0.9530 0.3359 0.4919 0.036 Uiso 1 1 calc R U
H20C H 0.9654 0.3863 0.6076 0.036 Uiso 1 1 calc R U
C21 C 0.7151(2) 0.34122(19) 0.50316(17) 0.0268(5) Uani 1 1 d . .
H21A H 0.6471 0.3108 0.5327 0.040 Uiso 1 1 calc R U
H21B H 0.7520 0.2958 0.4430 0.040 Uiso 1 1 calc R U
H21C H 0.6916 0.4164 0.4778 0.040 Uiso 1 1 calc R U
C22 C 0.65196(19) 0.70637(17) 0.74661(17) 0.0218(5) Uani 1 1 d . .
H22 H 0.6202 0.7393 0.8173 0.026 Uiso 1 1 calc R U
C23 C 0.7533(2) 0.7666(2) 0.7065(2) 0.0402(7) Uani 1 1 d . .
H23A H 0.8153 0.7523 0.7562 0.060 Uiso 1 1 calc R U
H23B H 0.7264 0.8458 0.7031 0.060 Uiso 1 1 calc R U
H23C H 0.7825 0.7400 0.6347 0.060 Uiso 1 1 calc R U
C24 C 0.5529(2) 0.7214(2) 0.66914(19) 0.0340(6) Uani 1 1 d . .
H24A H 0.5836 0.6983 0.5967 0.051 Uiso 1 1 calc R U
H24B H 0.5185 0.7989 0.6675 0.051 Uiso 1 1 calc R U
H24C H 0.4939 0.6767 0.6941 0.051 Uiso 1 1 calc R U
C25 C 0.78235(16) 0.23681(15) 0.84101(15) 0.0131(4) Uani 1 1 d . .
H25 H 0.8668 0.2303 0.8198 0.016 Uiso 1 1 calc R U
C26 C 0.73021(18) 0.14524(17) 0.78090(17) 0.0193(5) Uani 1 1 d . .
H26A H 0.7597 0.1444 0.7046 0.023 Uiso 1 1 calc R U
H26B H 0.7596 0.0731 0.8125 0.023 Uiso 1 1 calc R U
C27 C 0.59504(18) 0.15751(18) 0.78441(18) 0.0241(5) Uani 1 1 d . .
H27A H 0.5671 0.1271 0.8535 0.029 Uiso 1 1 calc R U
H27B H 0.5727 0.1128 0.7259 0.029 Uiso 1 1 calc R U
C28 C 0.53259(17) 0.27833(17) 0.77256(17) 0.0202(5) Uani 1 1 d . .
H28A H 0.4496 0.2802 0.7941 0.024 Uiso 1 1 calc R U
H28B H 0.5386 0.2997 0.6957 0.024 Uiso 1 1 calc R U
C29 C 0.58106(16) 0.36570(16) 0.84028(15) 0.0138(4) Uani 1 1 d . .
H29 H 0.5415 0.4404 0.8209 0.017 Uiso 1 1 calc R U
C30 C 0.56175(16) 0.34886(16) 0.96529(16) 0.0161(4) Uani 1 1 d . .
H30A H 0.5779 0.4154 1.0018 0.019 Uiso 1 1 calc R U
H30B H 0.4793 0.3426 0.9821 0.019 Uiso 1 1 calc R U
C31 C 0.63730(17) 0.24582(17) 1.01389(16) 0.0186(5) Uani 1 1 d . .
H31A H 0.6365 0.2551 1.0928 0.022 Uiso 1 1 calc R U
H31B H 0.6012 0.1799 1.0005 0.022 Uiso 1 1 calc R U
C32 C 0.76607(17) 0.22523(16) 0.96738(16) 0.0169(4) Uani 1 1 d . .
H32A H 0.8009 0.1504 0.9883 0.020 Uiso 1 1 calc R U
H32B H 0.8090 0.2779 1.0009 0.020 Uiso 1 1 calc R U
B1 B 1.22030(19) 0.12400(18) 0.70581(17) 0.0125(5) Uani 1 1 d . .
B2 B 0.72045(19) 0.36063(18) 0.81132(17) 0.0122(5) Uani 1 1 d . .
N1 N 1.20727(13) 0.17751(13) 0.82567(12) 0.0121(3) Uani 1 1 d . .
N2 N 1.19079(14) 0.35664(13) 0.74736(12) 0.0130(4) Uani 1 1 d . .
N3 N 0.74681(13) 0.40830(13) 0.69017(12) 0.0123(3) Uani 1 1 d . .
N4 N 0.69370(14) 0.58538(13) 0.76579(12) 0.0127(4) Uani 1 1 d . .
O1 O 1.27788(11) 0.21148(11) 0.63676(10) 0.0148(3) Uani 1 1 d . .
O2 O 1.25791(12) 0.38538(11) 0.57062(11) 0.0206(3) Uani 1 1 d . .
O3 O 0.77056(11) 0.44519(10) 0.88165(10) 0.0126(3) Uani 1 1 d . .
O4 O 0.74705(12) 0.62311(11) 0.93696(11) 0.0180(3) Uani 1 1 d . .

loop_
_atom_site_aniso_label
_atom_site_aniso_U_11
_atom_site_aniso_U_22
_atom_site_aniso_U_33
_atom_site_aniso_U_23
_atom_site_aniso_U_13
_atom_site_aniso_U_12
C1 0.0132(10) 0.0172(11) 0.0094(9) -0.0014(8) -0.0005(8) -0.0036(8)
C2 0.0137(10) 0.0161(11) 0.0118(10) -0.0007(8) -0.0013(8) -0.0034(8)
C3 0.0207(11) 0.0115(10) 0.0125(10) 0.0027(8) -0.0003(8) -0.0039(8)
C4 0.0221(11) 0.0230(12) 0.0177(11) 0.0072(9) -0.0024(9) -0.0040(9)
C5 0.0236(11) 0.0251(12) 0.0144(11) 0.0044(9) 0.0031(9) -0.0060(9)
C6 0.0182(10) 0.0120(10) 0.0136(10) 0.0008(8) 0.0001(8) 0.0016(8)
C7 0.0255(12) 0.0167(11) 0.0226(12) -0.0011(9) -0.0024(9) -0.0070(9)
C8 0.0243(12) 0.0210(12) 0.0313(13) -0.0018(10) 0.0046(10) 0.0026(9)
C9 0.0121(10) 0.0165(11) 0.0161(10) -0.0009(8) -0.0021(8) -0.0024(8)
C10 0.0181(11) 0.0144(11) 0.0187(11) -0.0025(8) 0.0038(9) -0.0005(8)
C11 0.0241(11) 0.0174(11) 0.0115(10) -0.0019(8) 0.0006(9) -0.0050(9)
C12 0.0178(10) 0.0160(10) 0.0137(10) 0.0008(8) -0.0039(8) -0.0029(8)
C13 0.0134(10) 0.0107(10) 0.0145(10) -0.0008(8) 0.0000(8) 0.0015(8)
C14 0.0148(10) 0.0181(11) 0.0162(11) -0.0007(8) 0.0001(8) -0.0043(8)
C15 0.0222(11) 0.0148(11) 0.0188(11) 0.0028(8) 0.0037(9) -0.0072(8)
C16 0.0228(11) 0.0111(10) 0.0134(10) 0.0000(8) -0.0007(9) 0.0028(8)
C17 0.0137(10) 0.0157(10) 0.0091(10) 0.0010(8) 0.0011(8) -0.0018(8)
C18 0.0105(10) 0.0172(11) 0.0121(10) 0.0012(8) 0.0029(8) -0.0035(8)
C19 0.0309(12) 0.0117(10) 0.0103(10) -0.0015(8) 0.0048(9) 0.0007(9)
C20 0.0236(12) 0.0259(12) 0.0186(11) 0.0028(9) 0.0060(9) 0.0051(9)
C21 0.0405(14) 0.0256(12) 0.0158(11) -0.0050(9) 0.0010(10) -0.0110(10)
C22 0.0350(13) 0.0124(11) 0.0152(11) 0.0022(8) 0.0025(9) 0.0044(9)
C23 0.0685(19) 0.0226(13) 0.0321(14) 0.0070(11) 0.0017(13) -0.0181(12)
C24 0.0404(14) 0.0277(13) 0.0280(13) 0.0022(10) -0.0041(11) 0.0148(11)
C25 0.0102(9) 0.0134(10) 0.0148(10) -0.0001(8) 0.0035(8) -0.0009(8)
C26 0.0236(11) 0.0132(11) 0.0206(11) 0.0006(8) 0.0050(9) -0.0041(8)
C27 0.0272(12) 0.0219(12) 0.0252(12) -0.0040(9) 0.0017(10) -0.0111(10)
C28 0.0150(10) 0.0251(12) 0.0215(11) 0.0008(9) -0.0015(9) -0.0059(9)
C29 0.0135(10) 0.0124(10) 0.0146(10) 0.0026(8) -0.0008(8) 0.0008(8)
C30 0.0117(10) 0.0177(11) 0.0179(11) 0.0006(8) 0.0033(8) -0.0007(8)
C31 0.0220(11) 0.0175(11) 0.0145(10) 0.0046(8) 0.0045(9) -0.0001(9)
C32 0.0191(11) 0.0135(10) 0.0162(10) 0.0054(8) 0.0003(8) 0.0026(8)
B1 0.0150(11) 0.0138(11) 0.0094(11) 0.0011(9) -0.0002(9) -0.0052(9)
B2 0.0150(11) 0.0124(11) 0.0097(11) 0.0004(9) -0.0008(9) -0.0040(9)
N1 0.0134(8) 0.0130(9) 0.0101(8) 0.0001(6) -0.0009(6) -0.0020(7)
N2 0.0165(9) 0.0127(8) 0.0098(8) 0.0008(6) -0.0009(7) -0.0022(7)
N3 0.0139(8) 0.0129(9) 0.0097(8) -0.0011(7) 0.0005(7) -0.0010(7)
N4 0.0186(9) 0.0096(8) 0.0094(8) 0.0008(6) 0.0004(7) -0.0012(7)
O1 0.0194(7) 0.0130(7) 0.0126(7) -0.0007(5) 0.0029(6) -0.0054(6)
O2 0.0312(8) 0.0182(8) 0.0125(7) 0.0047(6) 0.0020(6) -0.0057(6)
O3 0.0143(7) 0.0128(7) 0.0108(7) 0.0014(5) -0.0025(5) -0.0025(5)
O4 0.0242(8) 0.0167(7) 0.0138(7) -0.0045(6) 0.0003(6) -0.0051(6)

loop_
_atom_type_symbol
_atom_type_description
_atom_type_scat_dispersion_real
_atom_type_scat_dispersion_imag
_atom_type_scat_source
C C 0.0033 0.0016 'International Tables Vol C Tables 4.2.6.8 and 6.1.1.4'
H H 0.0000 0.0000 'International Tables Vol C Tables 4.2.6.8 and 6.1.1.4'
B B 0.0013 0.0007 'International Tables Vol C Tables 4.2.6.8 and 6.1.1.4'
N N 0.0061 0.0033 'International Tables Vol C Tables 4.2.6.8 and 6.1.1.4'
O O 0.0106 0.0060 'International Tables Vol C Tables 4.2.6.8 and 6.1.1.4'

loop_
_geom_angle_atom_site_label_1
_geom_angle_atom_site_label_2
_geom_angle_atom_site_label_3
_geom_angle
N1 C1 N2 123.63(18)
O2 C2 O1 124.39(18)
O2 C2 N2 119.92(17)
O1 C2 N2 115.63(16)
N1 C3 C4 109.73(15)
N1 C3 C5 112.91(15)
C4 C3 C5 112.96(16)
N2 C6 C7 110.70(15)
N2 C6 C8 111.39(16)
C7 C6 C8 112.03(17)
C16 C9 C10 111.00(16)
C16 C9 B1 113.69(16)
C10 C9 B1 105.94(15)
C11 C10 C9 114.14(16)
C10 C11 C12 114.97(16)
C13 C12 C11 115.10(15)
C12 C13 C14 114.31(16)
C12 C13 B1 107.45(15)
C14 C13 B1 110.08(15)
C15 C14 C13 115.02(16)
C14 C15 C16 115.53(16)
C15 C16 C9 116.06(15)
N3 C17 N4 122.20(17)
O4 C18 O3 124.75(17)
O4 C18 N4 119.65(17)
O3 C18 N4 115.53(16)
N3 C19 C20 110.83(17)
N3 C19 C21 111.61(16)
C20 C19 C21 112.04(17)
N4 C22 C23 110.86(18)
N4 C22 C24 110.82(17)
C23 C22 C24 112.20(19)
C26 C25 C32 111.94(16)
C26 C25 B2 112.16(16)
C32 C25 B2 106.26(15)
C27 C26 C25 116.12(17)
C26 C27 C28 114.73(17)
C27 C28 C29 114.96(16)
C28 C29 C30 113.22(16)
C28 C29 B2 110.01(16)
C30 C29 B2 107.97(15)
C31 C30 C29 115.63(16)
C32 C31 C30 114.57(16)
C31 C32 C25 114.63(16)
O1 B1 N1 102.38(15)
O1 B1 C13 110.41(15)
N1 B1 C13 110.68(16)
O1 B1 C9 106.60(16)
N1 B1 C9 119.46(16)
C13 B1 C9 107.02(16)
O3 B2 C25 108.48(15)
O3 B2 N3 100.86(14)
C25 B2 N3 118.10(16)
O3 B2 C29 110.36(16)
C25 B2 C29 107.36(16)
N3 B2 C29 111.44(15)
C1 N1 C3 117.66(16)
C1 N1 B1 118.73(15)
C3 N1 B1 123.53(15)
C1 N2 C2 120.27(16)
C1 N2 C6 120.23(16)
C2 N2 C6 117.82(15)
C17 N3 C19 117.26(16)
C17 N3 B2 115.70(15)
C19 N3 B2 126.96(15)
C17 N4 C18 118.98(15)
C17 N4 C22 119.57(16)
C18 N4 C22 118.47(15)
C2 O1 B1 123.50(16)
C18 O3 B2 120.26(14)

loop_
_geom_bond_atom_site_label_1
_geom_bond_atom_site_label_2
_geom_bond_distance
C1 N1 1.290(2)
C1 N2 1.362(2)
C2 O2 1.219(2)
C2 O1 1.293(2)
C2 N2 1.416(2)
C3 N1 1.501(2)
C3 C4 1.518(3)
C3 C5 1.519(3)
C6 N2 1.495(2)
C6 C7 1.517(3)
C6 C8 1.519(3)
C9 C16 1.546(3)
C9 C10 1.549(3)
C9 B1 1.612(3)
C10 C11 1.532(3)
C11 C12 1.542(3)
C12 C13 1.540(3)
C13 C14 1.545(3)
C13 B1 1.607(3)
C14 C15 1.538(3)
C15 C16 1.539(3)
C17 N3 1.290(2)
C17 N4 1.359(2)
C18 O4 1.220(2)
C18 O3 1.298(2)
C18 N4 1.421(2)
C19 N3 1.502(2)
C19 C20 1.518(3)
C19 C21 1.518(3)
C22 N4 1.487(2)
C22 C23 1.514(3)
C22 C24 1.515(3)
C25 C26 1.546(3)
C25 C32 1.549(3)
C25 B2 1.604(3)
C26 C27 1.536(3)
C27 C28 1.535(3)
C28 C29 1.536(3)
C29 C30 1.543(3)
C29 B2 1.610(3)
C30 C31 1.542(3)
C31 C32 1.536(3)
B1 O1 1.540(2)
B1 N1 1.596(3)
B2 O3 1.539(2)
B2 N3 1.606(3)
